data_4021763
loop_
_publ_author_name
'Yoshikazu Sasaki'
'Ayumu Niida'
'Takashi Tsuji'
'Akira Shigenaga'
'Nobutaka Fujii'
'Akira Otaka'

_publ_section_title
;
 Stereoselective Synthesis of (Z)-Alkene-Containing Proline
 Dipeptide Mimetics
;
_journal_name_full 'Journal of Organic Chemistry'
_journal_page_first 4969
_journal_page_last 4979
_journal_paper_doi 10.1021/jo0606002
_journal_volume 71
_journal_year 2006
_chemical_formula_moiety 'C15 H25 N O4 '
_chemical_formula_sum 'C15 H25 N O4'
_chemical_formula_weight 283.37
_space_group_IT_number 4
_symmetry_cell_setting monoclinic
_symmetry_space_group_name_Hall 'P 2yb'
_symmetry_space_group_name_H-M 'P 1 21 1'
_audit_creation_date 2006-03-07
_audit_creation_method 'by CrystalStructure 3.6.0'
_cell_angle_alpha 90
_cell_angle_beta 94.63(2)
_cell_angle_gamma 90
_cell_formula_units_Z 2
_cell_length_a 8.938(5)
_cell_length_b 9.571(4)
_cell_length_c 9.327(5)
_cell_measurement_reflns_used 6335
_cell_measurement_temperature 93.1
_cell_measurement_theta_max 27.4
_cell_measurement_theta_min 3.1
_cell_volume 795.3(7)
_computing_cell_refinement PROCESS-AUTO
_computing_data_collection PROCESS-AUTO
_computing_data_reduction CrystalStructure
_computing_publication_material 'CrystalStructure 3.6.0'
_computing_structure_refinement CRYSTALS
_computing_structure_solution SIR97
_diffrn_detector_area_resol_mean 10.00
_diffrn_measured_fraction_theta_full 0.9959
_diffrn_measured_fraction_theta_max 0.9959
_diffrn_measurement_device_type 'Rigaku RAXIS-RAPID'
_diffrn_measurement_method \w
_diffrn_radiation_type 'Mo K\a'
_diffrn_radiation_wavelength 0.7107
_diffrn_reflns_av_R_equivalents 0.052
_diffrn_reflns_limit_h_max 11
_diffrn_reflns_limit_h_min -11
_diffrn_reflns_limit_k_max 11
_diffrn_reflns_limit_k_min -12
_diffrn_reflns_limit_l_max 12
_diffrn_reflns_limit_l_min -11
_diffrn_reflns_number 7583
_diffrn_reflns_theta_full 27.44
_diffrn_reflns_theta_max 27.44
_exptl_absorpt_coefficient_mu 0.085
_exptl_absorpt_correction_type none
_exptl_crystal_colour colorless
_exptl_crystal_density_diffrn 1.183
_exptl_crystal_density_method 'not measured'
_exptl_crystal_description prism
_exptl_crystal_F_000 308.00
_exptl_crystal_size_max 0.30
_exptl_crystal_size_mid 0.20
_exptl_crystal_size_min 0.20
_refine_diff_density_max 1.40
_refine_diff_density_min -1.15
_refine_ls_extinction_method none
_refine_ls_goodness_of_fit_ref 0.976
_refine_ls_hydrogen_treatment refall
_refine_ls_number_parameters 206
_refine_ls_number_reflns 7550
_refine_ls_R_factor_gt 0.0500
_refine_ls_shift/su_max 0.0000
_refine_ls_structure_factor_coef Fsqd
_refine_ls_weighting_details 'w = 1/[0.0005Fo^2^ + 1.0000\s(Fo^2^)]/(4Fo^2^)'
_refine_ls_weighting_scheme calc
_refine_ls_wR_factor_ref 0.0980
_reflns_number_gt 5482
_reflns_number_total 7573
_reflns_threshold_expression F^2^>2.0\s(F^2^)
_cod_data_source_file jo0606002si20060320_075105.cif
_cod_original_sg_symbol_H-M 'P 21'
_cod_original_formula_sum 'C15 H25 N O4 '
_cod_database_code 4021763

loop_
_symmetry_equiv_pos_site_id
_symmetry_equiv_pos_as_xyz
1 +X,+Y,+Z
2 -X,1/2+Y,-Z

loop_
_atom_site_label
_atom_site_type_symbol
_atom_site_fract_x
_atom_site_fract_y
_atom_site_fract_z
_atom_site_U_iso_or_equiv
_atom_site_adp_type
_atom_site_occupancy
_atom_site_symmetry_multiplicity
_atom_site_calc_flag
_atom_site_refinement_flags
O(1) O 0.1822(1) 0.3996(1) 0.2582(1) 0.0202(3) Uani 1.00 1 d .
O(4) O 0.2156(1) 0.0893(1) -0.2643(1) 0.0179(3) Uani 1.00 1 d .
O(2) O 0.2092(1) 0.1656(1) 0.2631(1) 0.0201(3) Uani 1.00 1 d .
O(3) O 0.2464(1) 0.2539(1) -0.0863(1) 0.0189(3) Uani 1.00 1 d .
N(1) N 0.0181(1) 0.1576(1) -0.1545(1) 0.0179(4) Uani 1.00 1 d .
C(7) C -0.1041(2) 0.1324(1) 0.1988(2) 0.0164(4) Uani 1.00 1 d .
C(11) C 0.1667(2) 0.1741(2) -0.1607(2) 0.0159(4) Uani 1.00 1 d .
C(12) C 0.3753(2) 0.0872(2) -0.2920(2) 0.0185(4) Uani 1.00 1 d .
C(3) C -0.0345(2) 0.2537(2) 0.2875(2) 0.0162(4) Uani 1.00 1 d .
C(8) C -0.1207(2) 0.1238(2) 0.0564(2) 0.0165(4) Uani 1.00 1 d .
C(13) C 0.4698(2) 0.0351(2) -0.1600(2) 0.0243(5) Uani 1.00 1 d .
C(5) C -0.1870(2) 0.1117(2) 0.4361(2) 0.0225(5) Uani 1.00 1 d .
C(9) C -0.0657(2) 0.2296(2) -0.0471(2) 0.0166(4) Uani 1.00 1 d .
C(6) C -0.1614(2) 0.0262(2) 0.3022(2) 0.0228(5) Uani 1.00 1 d .
C(2) C 0.1282(2) 0.2843(2) 0.2661(1) 0.0160(4) Uani 1.00 1 d .
C(14) C 0.4247(2) 0.2315(2) -0.3399(2) 0.0212(4) Uani 1.00 1 d .
C(1) C 0.3661(2) 0.1826(2) 0.2405(2) 0.0208(5) Uani 1.00 1 d .
C(10) C -0.1951(2) 0.3137(2) -0.1232(2) 0.0242(5) Uani 1.00 1 d .
C(15) C 0.3775(2) -0.0159(2) -0.4160(2) 0.0239(5) Uani 1.00 1 d .
C(4) C -0.0547(2) 0.2142(2) 0.4459(2) 0.0232(5) Uani 1.00 1 d .
H(1) H -0.2549 0.2489 -0.1912 0.030 Uiso 1.00 1 c R
H(2) H -0.2639 0.3659 -0.0562 0.030 Uiso 1.00 1 c R
H(3) H -0.1499 0.3979 -0.1872 0.030 Uiso 1.00 1 c R
H(4) H 0.0108 0.2913 -0.0037 0.019 Uiso 1.00 1 c R
H(5) H -0.1662 0.0473 0.0091 0.020 Uiso 1.00 1 c R
H(6) H -0.2424 -0.0164 0.2430 0.028 Uiso 1.00 1 c R
H(7) H -0.0854 -0.0454 0.3350 0.028 Uiso 1.00 1 c R
H(8) H -0.2786 0.1674 0.4183 0.027 Uiso 1.00 1 c R
H(9) H -0.1966 0.0574 0.5273 0.028 Uiso 1.00 1 c R
H(10) H -0.0648 0.2951 0.5035 0.028 Uiso 1.00 1 c R
H(11) H 0.0432 0.1591 0.4815 0.029 Uiso 1.00 1 c R
H(12) H -0.0798 0.3444 0.2536 0.020 Uiso 1.00 1 c R
H(13) H 0.3781 0.2277 0.1475 0.025 Uiso 1.00 1 c R
H(14) H 0.4141 0.0907 0.2095 0.026 Uiso 1.00 1 c R
H(15) H 0.4191 0.2507 0.3145 0.025 Uiso 1.00 1 c R
H(16) H 0.4537 0.2976 -0.2582 0.026 Uiso 1.00 1 c R
H(17) H 0.5307 0.2506 -0.3682 0.027 Uiso 1.00 1 c R
H(18) H 0.3517 0.2656 -0.4222 0.025 Uiso 1.00 1 c R
H(19) H 0.3042 0.0211 -0.4931 0.029 Uiso 1.00 1 c R
H(20) H 0.4862 -0.0359 -0.4451 0.030 Uiso 1.00 1 c R
H(21) H 0.3302 -0.1059 -0.3881 0.030 Uiso 1.00 1 c R
H(22) H 0.4805 0.1107 -0.0676 0.029 Uiso 1.00 1 c R
H(23) H 0.4375 -0.0503 -0.1266 0.030 Uiso 1.00 1 c R
H(24) H 0.5775 0.0277 -0.1816 0.030 Uiso 1.00 1 c R
H(25) H -0.0301 0.0916 -0.2064 0.022 Uiso 1.00 1 c R

loop_
_atom_site_aniso_label
_atom_site_aniso_U_11
_atom_site_aniso_U_22
_atom_site_aniso_U_33
_atom_site_aniso_U_12
_atom_site_aniso_U_13
_atom_site_aniso_U_23
O(1) 0.0208(7) 0.0178(6) 0.0220(6) -0.0023(5) 0.0022(5) -0.0006(5)
O(4) 0.0172(7) 0.0197(6) 0.0173(6) -0.0009(5) 0.0050(5) -0.0030(5)
O(2) 0.0146(7) 0.0175(6) 0.0284(6) 0.0020(5) 0.0020(5) 0.0006(5)
O(3) 0.0172(6) 0.0196(6) 0.0197(5) -0.0018(5) 0.0002(5) -0.0009(5)
N(1) 0.0160(8) 0.0191(7) 0.0187(7) -0.0028(6) 0.0021(6) -0.0050(6)
C(7) 0.0117(8) 0.0140(8) 0.0238(8) 0.0006(6) 0.0023(7) 0.0002(7)
C(11) 0.019(1) 0.0136(7) 0.0148(8) 0.0049(7) 0.0023(7) 0.0036(7)
C(12) 0.0138(9) 0.0209(8) 0.0211(8) 0.0020(7) 0.0036(7) -0.0038(8)
C(3) 0.0170(9) 0.0149(8) 0.0163(7) 0.0034(7) -0.0002(6) -0.0010(7)
C(8) 0.0163(9) 0.0146(8) 0.0189(8) -0.0001(6) 0.0029(7) -0.0051(7)
C(13) 0.019(1) 0.0252(9) 0.0295(9) 0.0034(7) 0.0046(8) 0.0078(8)
C(5) 0.027(1) 0.0202(9) 0.0207(8) 0.0014(7) 0.0039(7) 0.0027(8)
C(9) 0.0161(9) 0.0193(8) 0.0143(7) -0.0015(7) 0.0018(6) -0.0009(7)
C(6) 0.031(1) 0.0174(8) 0.0205(8) -0.0035(7) 0.0038(8) 0.0065(7)
C(2) 0.023(1) 0.0153(8) 0.0093(7) 0.0017(7) -0.0014(6) -0.0026(7)
C(14) 0.019(1) 0.0204(8) 0.0248(9) -0.0005(7) 0.0059(7) 0.0007(8)
C(1) 0.016(1) 0.0221(9) 0.0246(9) 0.0006(7) 0.0018(7) -0.0046(8)
C(10) 0.025(1) 0.0249(9) 0.0239(9) 0.0059(7) 0.0072(8) 0.0064(8)
C(15) 0.024(1) 0.0200(9) 0.0284(9) 0.0034(7) 0.0089(8) -0.0038(8)
C(4) 0.023(1) 0.030(1) 0.0176(8) 0.0001(7) 0.0032(7) -0.0001(7)

loop_
_atom_type_symbol
_atom_type_description
_atom_type_scat_dispersion_real
_atom_type_scat_dispersion_imag
_atom_type_scat_source
C C 0.003 0.002
;
International Tables for Crystallography
(1992, Vol. C, Tables 4.2.6.8 and 6.1.1.4)
;
H H 0.000 0.000
;
International Tables for Crystallography
(1992, Vol. C, Table 6.1.1.4)
;
N N 0.006 0.003
;
International Tables for Crystallography
(1992, Vol. C, Tables 4.2.6.8 and 6.1.1.4)
;
O O 0.011 0.006
;
International Tables for Crystallography
(1992, Vol. C, Tables 4.2.6.8 and 6.1.1.4)
;

loop_
_geom_angle_atom_site_label_1
_geom_angle_atom_site_label_2
_geom_angle_atom_site_label_3
_geom_angle
O(1) C(2) O(2) 123.4(2)
O(1) C(2) C(3) 125.3(1)
O(4) C(11) O(3) 124.8(2)
O(4) C(11) N(1) 109.6(1)
C(12) O(4) C(11) 120.3(1)
O(4) C(12) C(13) 110.2(1)
O(4) C(12) C(14) 110.2(1)
O(4) C(12) C(15) 102.4(1)
O(2) C(2) C(3) 111.3(1)
C(1) O(2) C(2) 115.9(1)
O(3) C(11) N(1) 125.6(1)
C(9) N(1) C(11) 122.3(1)
N(1) C(9) C(8) 109.4(1)
N(1) C(9) C(10) 109.7(1)
C(7) C(3) C(2) 115.4(1)
C(7) C(3) C(4) 104.9(1)
C(8) C(7) C(3) 126.7(1)
C(6) C(7) C(3) 107.9(1)
C(7) C(8) C(9) 125.6(1)
C(6) C(7) C(8) 125.3(1)
C(7) C(6) C(5) 104.0(1)
C(14) C(12) C(13) 112.3(1)
C(15) C(12) C(13) 111.3(1)
C(15) C(12) C(14) 110.0(1)
C(4) C(3) C(2) 111.1(1)
C(3) C(4) C(5) 104.3(1)
C(8) C(9) C(10) 112.1(1)
C(4) C(5) C(6) 103.0(1)
O(2) C(1) H(13) 110.7888
O(2) C(1) H(15) 111.7640
O(2) C(1) H(14) 112.1143
H(25) N(1) C(11) 119.9434
N(1) C(9) H(4) 100.9131
H(25) N(1) C(9) 116.9893
C(7) C(3) H(12) 110.6484
C(7) C(8) H(5) 122.1750
C(7) C(6) H(7) 113.5180
C(7) C(6) H(6) 101.2917
C(12) C(13) H(22) 114.6983
C(12) C(13) H(23) 113.1395
C(12) C(13) H(24) 109.9166
C(12) C(14) H(16) 114.1004
C(12) C(14) H(17) 122.2299
C(12) C(14) H(18) 109.0996
C(12) C(15) H(19) 105.6317
C(12) C(15) H(20) 112.6071
C(12) C(15) H(21) 109.1164
H(12) C(3) C(2) 99.1837
C(3) C(4) H(10) 111.2958
C(3) C(4) H(11) 105.3683
H(12) C(3) C(4) 116.0062
C(8) C(9) H(4) 113.4223
H(5) C(8) C(9) 112.1672
H(23) C(13) H(22) 108.5784
H(24) C(13) H(22) 100.1532
H(24) C(13) H(23) 109.5364
C(5) C(6) H(7) 105.1679
C(5) C(6) H(6) 122.6995
H(8) C(5) C(6) 109.3342
H(9) C(5) C(6) 116.3137
C(5) C(4) H(10) 116.5277
C(5) C(4) H(11) 108.4342
H(8) C(5) C(4) 106.9480
H(9) C(5) C(4) 113.4245
H(9) C(5) H(8) 107.3817
H(4) C(9) C(10) 110.7465
C(9) C(10) H(1) 107.9943
C(9) C(10) H(2) 115.7492
C(9) C(10) H(3) 109.8299
H(7) C(6) H(6) 110.2317
H(17) C(14) H(16) 83.9827
H(18) C(14) H(16) 118.5841
H(18) C(14) H(17) 107.4409
H(15) C(1) H(13) 103.6091
H(14) C(1) H(13) 92.8107
H(15) C(1) H(14) 123.0939
H(2) C(10) H(1) 111.3707
H(3) C(10) H(1) 107.9661
H(3) C(10) H(2) 103.6463
H(20) C(15) H(19) 116.6173
H(21) C(15) H(19) 103.0443
H(21) C(15) H(20) 109.2334
H(11) C(4) H(10) 110.1664

loop_
_geom_bond_atom_site_label_1
_geom_bond_atom_site_label_2
_geom_bond_distance
O(1) C(2) 1.208(2)
O(4) C(11) 1.361(2)
O(4) C(12) 1.471(2)
O(2) C(2) 1.349(2)
O(2) C(1) 1.444(2)
O(3) C(11) 1.221(2)
N(1) C(11) 1.343(2)
N(1) C(9) 1.470(2)
C(7) C(3) 1.528(2)
C(7) C(8) 1.327(2)
C(7) C(6) 1.519(2)
C(12) C(13) 1.520(2)
C(12) C(14) 1.528(2)
C(12) C(15) 1.522(2)
C(3) C(2) 1.513(2)
C(3) C(4) 1.550(2)
C(8) C(9) 1.509(2)
C(13) C(12) 1.520(2)
C(5) C(6) 1.526(2)
C(5) C(4) 1.534(2)
C(9) C(10) 1.535(2)
N(1) H(25) 0.8859
C(3) H(12) 0.9976
C(8) H(5) 0.9304
C(13) H(22) 1.1233
C(13) H(23) 0.9294
C(13) H(24) 1.0018
C(5) H(8) 0.9793
C(5) H(9) 1.0056
C(9) H(4) 0.9677
C(6) H(6) 0.9650
C(6) H(7) 0.9960
C(14) H(16) 1.0084
C(14) H(17) 1.0205
C(14) H(18) 1.0193
C(1) H(13) 0.9828
C(1) H(14) 1.0305
C(1) H(15) 1.0353
C(10) H(1) 1.0092
C(10) H(2) 1.0390
C(10) H(3) 1.0989
C(15) H(19) 0.9974
C(15) H(20) 1.0469
C(15) H(21) 1.0035
C(4) H(10) 0.9507
C(4) H(11) 1.0520
H(2) C(10) 1.0390
H(9) C(5) 1.0056
H(22) C(13) 1.1233
H(23) C(13) 0.9294
H(24) C(13) 1.0018

loop_
_geom_contact_atom_site_label_1
_geom_contact_atom_site_label_2
_geom_contact_distance
_geom_contact_site_symmetry_2
O(1) O(2) 2.252(1) .
O(1) O(3) 3.591(1) .
O(1) N(1) 3.156(2) 55502
O(1) C(3) 2.420(2) .
O(1) C(13) 3.558(2) 65502
O(1) C(5) 3.497(2) 55602
O(1) C(1) 2.662(2) .
O(1) C(4) 3.360(2) .
O(4) O(3) 2.289(1) .
O(4) N(1) 2.210(2) .
O(4) C(3) 3.595(2) 54502
O(4) C(13) 2.454(2) .
O(4) C(14) 2.461(2) .
O(4) C(15) 2.333(2) .
O(2) O(3) 3.409(2) .
O(2) C(7) 2.834(2) .
O(2) C(3) 2.364(2) .
O(2) C(8) 3.414(2) .
O(2) C(4) 3.055(2) .
O(3) N(1) 2.282(2) .
O(3) C(12) 2.812(2) .
O(3) C(13) 3.010(2) .
O(3) C(9) 2.852(2) .
O(3) C(6) 3.344(2) 55502
O(3) C(2) 3.545(2) .
O(3) C(14) 2.965(2) .
O(3) C(1) 3.221(2) .
N(1) O(1) 3.156(2) 54502
N(1) C(7) 3.562(2) .
N(1) C(12) 3.599(2) .
N(1) C(8) 2.430(2) .
N(1) C(10) 2.457(2) .
C(7) C(5) 2.399(2) .
C(7) C(9) 2.524(2) .
C(7) C(2) 2.571(2) .
C(7) C(10) 3.506(2) .
C(7) C(4) 2.441(2) .
C(11) C(12) 2.457(2) .
C(11) C(8) 3.431(2) .
C(11) C(13) 3.017(2) .
C(11) C(9) 2.465(2) .
C(11) C(14) 3.006(2) .
C(11) C(10) 3.542(2) .
C(3) O(4) 3.595(2) 55502
C(3) C(8) 2.553(2) .
C(3) C(5) 2.436(2) .
C(3) C(9) 3.119(2) .
C(3) C(6) 2.464(2) .
C(8) C(6) 2.529(2) .
C(8) C(2) 3.230(2) .
C(8) C(10) 2.524(2) .
C(13) O(1) 3.558(2) 64502
C(13) O(4) 2.454(2) .
C(13) O(3) 3.010(2) .
C(13) C(11) 3.017(2) .
C(13) C(14) 2.531(2) .
C(13) C(15) 2.511(2) .
C(5) O(1) 3.497(2) 54602
C(9) C(2) 3.316(2) .
C(6) O(3) 3.344(2) 54502
C(6) C(4) 2.395(2) .
C(2) C(1) 2.368(2) .
C(2) C(4) 2.526(2) .
C(14) C(13) 2.531(2) .
C(14) C(15) 2.498(2) .
C(15) C(13) 2.511(2) .
O(1) H(1) 3.4721 55502
O(1) H(4) 2.9633 .
O(1) H(5) 2.8603 55502
O(1) H(9) 2.5021 55602
O(1) H(10) 3.4524 .
O(1) H(11) 3.4046 .
O(1) H(12) 2.3970 .
O(1) H(13) 2.6707 .
O(1) H(15) 2.5711 .
O(1) H(18) 3.4780 55601
O(1) H(20) 3.3722 65502
O(1) H(24) 2.6225 65502
O(1) H(25) 2.3139 55502
O(4) H(11) 2.8020 55401
O(4) H(12) 2.6455 54502
O(4) H(16) 2.9134 .
O(4) H(17) 3.4199 .
O(4) H(18) 2.6047 .
O(4) H(19) 2.4245 .
O(4) H(20) 3.2843 .
O(4) H(21) 2.4624 .
O(4) H(22) 2.8833 .
O(4) H(23) 2.6380 .
O(4) H(24) 3.3172 .
O(4) H(25) 2.3035 .
O(2) H(2) 3.5138 54502
O(2) H(3) 2.6999 54502
O(2) H(4) 3.1736 .
O(2) H(7) 3.4280 .
O(2) H(11) 2.6154 .
O(2) H(12) 3.0934 .
O(2) H(13) 2.0142 .
O(2) H(14) 2.0654 .
O(2) H(15) 2.0650 .
O(2) H(18) 3.2477 55601
O(2) H(19) 2.7373 55601
O(3) H(4) 2.3277 .
O(3) H(5) 3.0009 55502
O(3) H(6) 2.6387 55502
O(3) H(7) 3.2562 55502
O(3) H(13) 2.4056 .
O(3) H(14) 3.4098 .
O(3) H(16) 2.5803 .
O(3) H(18) 3.3449 .
O(3) H(22) 2.4952 .
O(3) H(23) 3.4111 .
O(3) H(25) 3.0537 .
N(1) H(1) 2.5882 .
N(1) H(2) 3.3969 .
N(1) H(3) 2.7497 .
N(1) H(4) 1.9066 .
N(1) H(5) 2.5620 .
N(1) H(7) 3.3818 55502
N(1) H(9) 3.5341 55401
N(1) H(10) 3.4749 55401
N(1) H(11) 3.4205 55401
N(1) H(12) 3.1983 54502
C(7) H(2) 3.4842 .
C(7) H(3) 3.2003 54502
C(7) H(4) 2.6917 .
C(7) H(5) 1.9853 .
C(7) H(6) 1.9525 .
C(7) H(7) 2.1228 .
C(7) H(8) 2.6929 .
C(7) H(9) 3.3159 .
C(7) H(10) 3.2349 .
C(7) H(11) 2.8620 .
C(7) H(12) 2.0990 .
C(11) H(3) 3.5415 .
C(11) H(4) 2.3821 .
C(11) H(6) 3.1470 55502
C(11) H(7) 3.1914 55502
C(11) H(11) 3.4322 55401
C(11) H(12) 3.3473 54502
C(11) H(13) 3.3491 .
C(11) H(16) 3.0300 .
C(11) H(18) 3.1780 .
C(11) H(22) 2.9318 .
C(11) H(23) 3.2323 .
C(11) H(25) 1.9435 .
C(12) H(11) 3.5686 55401
C(12) H(12) 3.5581 54502
C(12) H(16) 2.1471 .
C(12) H(17) 2.2448 .
C(12) H(18) 2.0959 .
C(12) H(19) 2.0319 .
C(12) H(20) 2.1533 .
C(12) H(21) 2.0792 .
C(12) H(22) 2.2356 .
C(12) H(23) 2.0696 .
C(12) H(24) 2.0857 .
C(3) H(4) 2.8008 .
C(3) H(5) 3.3960 .
C(3) H(6) 3.1917 .
C(3) H(7) 2.9386 .
C(3) H(8) 2.7126 .
C(3) H(9) 3.3396 .
C(3) H(10) 2.0923 .
C(3) H(11) 2.0915 .
C(3) H(21) 3.1731 55502
C(3) H(25) 3.3816 55502
C(8) H(1) 2.7853 .
C(8) H(2) 2.8095 .
C(8) H(3) 3.4666 .
C(8) H(3) 3.3963 54502
C(8) H(4) 2.0914 .
C(8) H(4) 3.3775 54502
C(8) H(6) 2.5139 .
C(8) H(7) 3.0566 .
C(8) H(12) 2.8050 .
C(8) H(24) 3.4758 45501
C(8) H(25) 2.6599 .
C(13) H(1) 3.2314 65501
C(13) H(2) 3.2675 54502
C(13) H(5) 3.5012 65501
C(13) H(13) 3.5595 .
C(13) H(13) 3.2399 64502
C(13) H(14) 3.5610 .
C(13) H(15) 3.2720 64502
C(13) H(16) 2.6738 .
C(13) H(17) 2.9139 .
C(13) H(18) 3.3975 .
C(13) H(19) 3.3342 .
C(13) H(20) 2.7597 .
C(13) H(21) 2.7341 .
C(5) H(6) 2.2025 .
C(5) H(7) 2.0288 .
C(5) H(10) 2.1352 .
C(5) H(11) 2.1166 .
C(5) H(12) 3.0065 .
C(5) H(17) 3.4936 45601
C(5) H(20) 3.5039 45601
C(5) H(21) 3.0082 55502
C(5) H(25) 3.5167 55601
C(9) H(1) 2.0811 .
C(9) H(2) 2.1956 .
C(9) H(3) 2.1697 .
C(9) H(5) 2.0497 .
C(9) H(12) 3.0246 .
C(9) H(25) 2.0314 .
C(6) H(3) 3.2991 54502
C(6) H(5) 2.7378 .
C(6) H(8) 2.0681 .
C(6) H(9) 2.1680 .
C(6) H(10) 3.2607 .
C(6) H(10) 3.4164 54602
C(6) H(11) 2.6955 .
C(6) H(12) 3.1723 .
C(6) H(16) 3.4070 54502
C(6) H(18) 3.2670 54502
C(2) H(4) 2.6478 .
C(2) H(9) 3.2754 55602
C(2) H(10) 2.9165 .
C(2) H(11) 2.5091 .
C(2) H(12) 1.9405 .
C(2) H(13) 2.6275 .
C(2) H(14) 3.2342 .
C(2) H(15) 2.6220 .
C(2) H(18) 3.3966 55601
C(2) H(25) 3.1067 55502
C(14) H(1) 3.0846 65501
C(14) H(6) 3.0865 55502
C(14) H(15) 3.2248 55401
C(14) H(19) 2.6471 .
C(14) H(20) 2.8111 .
C(14) H(20) 3.1413 65402
C(14) H(21) 3.3591 .
C(14) H(22) 2.7993 .
C(14) H(23) 3.3487 .
C(14) H(24) 2.7438 .
C(1) H(2) 3.5669 54502
C(1) H(3) 3.3542 54502
C(1) H(8) 3.4654 65501
C(1) H(18) 3.2574 55601
C(1) H(19) 3.0152 55601
C(1) H(20) 3.4981 65502
C(1) H(21) 3.5721 65502
C(1) H(22) 3.2016 .
C(1) H(23) 3.3240 65502
C(1) H(24) 3.3928 65502
C(10) H(4) 2.0843 .
C(10) H(5) 2.8352 .
C(10) H(7) 3.5785 55502
C(10) H(12) 3.5937 .
C(10) H(14) 3.3540 55502
C(10) H(16) 3.2900 45501
C(10) H(17) 3.2693 45501
C(10) H(22) 3.5631 45501
C(10) H(23) 3.5537 55502
C(10) H(24) 3.4269 45501
C(10) H(25) 2.7347 .
C(15) H(8) 3.1569 54502
C(15) H(10) 3.3736 54502
C(15) H(11) 3.4907 55401
C(15) H(12) 3.4374 54502
C(15) H(15) 2.9863 64502
C(15) H(16) 3.3870 .
C(15) H(17) 2.9122 .
C(15) H(17) 3.1599 64402
C(15) H(18) 2.7042 .
C(15) H(22) 3.5206 .
C(15) H(23) 2.7296 .
C(15) H(24) 2.7422 .
C(4) H(6) 3.2801 .
C(4) H(7) 2.6974 .
C(4) H(7) 3.2589 55602
C(4) H(8) 2.0463 .
C(4) H(9) 2.1425 .
C(4) H(12) 2.1805 .
C(4) H(21) 3.0173 55502
C(4) H(25) 3.4390 55601
H(1) O(1) 3.4721 54502
H(1) C(13) 3.2314 45501
H(1) C(14) 3.0846 45501
H(2) O(2) 3.5138 55502
H(2) N(1) 3.3969 .
H(2) C(7) 3.4842 .
H(2) C(8) 2.8095 .
H(2) C(13) 3.2675 55502
H(2) C(9) 2.1956 .
H(2) C(1) 3.5669 55502
H(3) O(2) 2.6999 55502
H(3) C(7) 3.2003 55502
H(3) C(8) 3.3963 55502
H(3) C(6) 3.2991 55502
H(3) C(1) 3.3542 55502
H(4) C(8) 3.3775 55502
H(5) O(1) 2.8603 54502
H(5) O(3) 3.0009 54502
H(5) C(13) 3.5012 45501
H(6) O(3) 2.6387 54502
H(6) C(11) 3.1470 54502
H(6) C(14) 3.0865 54502
H(7) O(3) 3.2562 54502
H(7) N(1) 3.3818 54502
H(7) C(11) 3.1914 54502
H(7) C(10) 3.5785 54502
H(7) C(4) 3.2589 54602
H(8) C(1) 3.4654 45501
H(8) C(15) 3.1569 55502
H(9) O(1) 2.5021 54602
H(9) N(1) 3.5341 55601
H(9) C(7) 3.3159 .
H(9) C(3) 3.3396 .
H(9) C(6) 2.1680 .
H(9) C(2) 3.2754 54602
H(9) C(4) 2.1425 .
H(10) N(1) 3.4749 55601
H(10) C(6) 3.4164 55602
H(10) C(15) 3.3736 55502
H(11) O(4) 2.8020 55601
H(11) N(1) 3.4205 55601
H(11) C(11) 3.4322 55601
H(11) C(12) 3.5686 55601
H(11) C(15) 3.4907 55601
H(12) O(4) 2.6455 55502
H(12) N(1) 3.1983 55502
H(12) C(11) 3.3473 55502
H(12) C(12) 3.5581 55502
H(12) C(15) 3.4374 55502
H(13) C(13) 3.5595 .
H(13) C(13) 3.2399 65502
H(14) C(13) 3.5610 .
H(14) C(10) 3.3540 54502
H(15) C(13) 3.2720 65502
H(15) C(14) 3.2248 55601
H(15) C(15) 2.9863 65502
H(16) C(13) 2.6738 .
H(16) C(6) 3.4070 55502
H(16) C(10) 3.2900 65501
H(17) C(13) 2.9139 .
H(17) C(5) 3.4936 65401
H(17) C(10) 3.2693 65501
H(17) C(15) 3.1599 65402
H(18) O(1) 3.4780 55401
H(18) O(2) 3.2477 55401
H(18) C(13) 3.3975 .
H(18) C(6) 3.2670 55502
H(18) C(2) 3.3966 55401
H(18) C(1) 3.2574 55401
H(19) O(2) 2.7373 55401
H(19) C(13) 3.3342 .
H(19) C(1) 3.0152 55401
H(20) O(1) 3.3722 64502
H(20) C(13) 2.7597 .
H(20) C(5) 3.5039 65401
H(20) C(14) 3.1413 64402
H(20) C(1) 3.4981 64502
H(21) C(3) 3.1731 54502
H(21) C(13) 2.7341 .
H(21) C(5) 3.0082 54502
H(21) C(1) 3.5721 64502
H(21) C(4) 3.0173 54502
H(22) C(10) 3.5631 65501
H(23) O(4) 2.6380 .
H(23) O(3) 3.4111 .
H(23) C(11) 3.2323 .
H(23) C(12) 2.0696 .
H(23) C(14) 3.3487 .
H(23) C(1) 3.3240 64502
H(23) C(10) 3.5537 54502
H(23) C(15) 2.7296 .
H(24) O(1) 2.6225 64502
H(24) C(8) 3.4758 65501
H(24) C(1) 3.3928 64502
H(24) C(10) 3.4269 65501
H(25) O(1) 2.3139 54502
H(25) C(3) 3.3816 54502
H(25) C(5) 3.5167 55401
H(25) C(2) 3.1067 54502
H(25) C(4) 3.4390 55401

loop_
_geom_torsion_atom_site_label_1
_geom_torsion_atom_site_label_2
_geom_torsion_atom_site_label_3
_geom_torsion_atom_site_label_4
_geom_torsion
C(12) O(4) C(11) O(3) 1.1(2)
C(12) O(4) C(11) N(1) -179.6(1)
C(11) O(4) C(12) C(13) 63.2(2)
C(11) O(4) C(12) C(14) -61.3(2)
C(11) O(4) C(12) C(15) -178.3(1)
C(1) O(2) C(2) O(1) -3.8(2)
C(1) O(2) C(2) C(3) 178.9(1)
C(9) N(1) C(11) O(4) 176.5(1)
C(9) N(1) C(11) O(3) -4.3(2)
C(11) N(1) C(9) C(8) -112.4(1)
C(11) N(1) C(9) C(10) 124.3(1)
C(8) C(7) C(3) C(2) -61.6(2)
C(8) C(7) C(3) C(4) 175.8(2)
C(6) C(7) C(3) C(2) 122.3(1)
C(6) C(7) C(3) C(4) -0.3(2)
C(3) C(7) C(8) C(9) 3.7(3)
C(6) C(7) C(8) C(9) 179.2(1)
C(3) C(7) C(6) C(5) 24.0(2)
C(8) C(7) C(6) C(5) -152.3(2)
C(7) C(3) C(2) O(1) 139.4(1)
C(7) C(3) C(2) O(2) -43.4(2)
C(4) C(3) C(2) O(1) -101.4(2)
C(4) C(3) C(2) O(2) 75.8(2)
C(7) C(3) C(4) C(5) -23.3(2)
C(2) C(3) C(4) C(5) -148.7(1)
C(7) C(8) C(9) N(1) 130.3(2)
C(7) C(8) C(9) C(10) -107.8(2)
C(4) C(5) C(6) C(7) -38.2(2)
C(6) C(5) C(4) C(3) 38.1(2)

loop_
_cod_related_entry_id
_cod_related_entry_database
_cod_related_entry_code
1 ChemSpider 9862530
